data_9004840
loop_
_publ_author_name
'Tait, K. T.'
'Hawthorne, F. C.'

_publ_section_title
;
 Johillerite from Tolbachik, Kamchatka Peninsula, Russia: Crystal-structure
 refinement and chemical composition
;
_journal_name_full 'The Canadian Mineralogist'
_journal_page_first 717
_journal_page_last 722
_journal_paper_doi 10.2113/gscanmin.42.3.717
_journal_volume 42
_journal_year 2004
_chemical_compound_source 'Tolbachik, Kamchatka Peninsula, Russia'
_chemical_formula_sum 'Al0.06 As3 Ca0.01 Cu1.6 Fe0.25 K0.03 Mg2.09 Na0.77 O12 Pb0.01'
_chemical_name_mineral Johillerite
_space_group_IT_number 15
_symmetry_space_group_name_Hall '-I 2ya'
_symmetry_space_group_name_H-M 'I 1 2/a 1'
_cell_angle_alpha 90
_cell_angle_beta 100.37
_cell_angle_gamma 90
_cell_formula_units_Z 4
_cell_length_a 6.7520
_cell_length_b 12.739
_cell_length_c 11.068
_cell_volume 936.450
_database_code_amcsd 0005933
_exptl_crystal_density_diffrn 4.299
_cod_original_formula_sum 'Cu1.6 Na.77 Pb.01 Ca.01 K.03 Mg2.09 Fe.25 Al.06 As3 O12'
_cod_database_code 9004840

loop_
_space_group_symop_operation_xyz
x,y,z
1/2+x,1/2+y,1/2+z
1/2-x,y,-z
-x,1/2+y,1/2-z
1/2+x,-y,z
+x,1/2-y,1/2+z
-x,-y,-z
1/2-x,1/2-y,1/2-z

loop_
_atom_site_aniso_label
_atom_site_aniso_U_11
_atom_site_aniso_U_22
_atom_site_aniso_U_33
_atom_site_aniso_U_12
_atom_site_aniso_U_13
_atom_site_aniso_U_23
Cu2+A1 0.02060 0.00600 0.01110 0.00000 0.00210 0.00000
NaA2 0.03800 0.04400 0.01860 0.00000 0.00770 0.00000
Pb2+A2 0.03800 0.04400 0.01860 0.00000 0.00770 0.00000
CaA2 0.03800 0.04400 0.01860 0.00000 0.00770 0.00000
KA2 0.03800 0.04400 0.01860 0.00000 0.00770 0.00000
MgM1 0.02120 0.01550 0.01310 0.00000 -0.00010 0.00000
Cu2+M1 0.02120 0.01550 0.01310 0.00000 -0.00010 0.00000
MgM2 0.01920 0.00960 0.01200 -0.00040 0.00110 0.00100
Cu2+M2 0.01920 0.00960 0.01200 -0.00040 0.00110 0.00100
Fe3+M2 0.01920 0.00960 0.01200 -0.00040 0.00110 0.00100
AlM2 0.01920 0.00960 0.01200 -0.00040 0.00110 0.00100
As5+T1 0.01570 0.00730 0.01060 0.00000 0.00495 0.00000
As5+T2 0.01500 0.00780 0.01050 -0.00062 0.00335 -0.00067
O1 0.02320 0.00750 0.02090 0.00260 0.00480 0.00110
O2 0.02330 0.00970 0.00930 -0.00040 0.00080 0.00090
O3 0.01940 0.00750 0.01100 0.00290 0.00090 0.00100
O4 0.01740 0.01180 0.01520 0.00020 0.00560 -0.00290
O5 0.01690 0.01240 0.01370 -0.00410 0.00460 -0.00180
O6 0.01800 0.01170 0.01030 0.00190 0.00460 -0.00090

loop_
_atom_site_label
_atom_site_fract_x
_atom_site_fract_y
_atom_site_fract_z
_atom_site_occupancy
_atom_site_U_iso_or_equiv
_atom_site_type_symbol
_atom_site_attached_hydrogens
Cu2+A1 0.25000 0.00236 0.50000 1.00000 0.01260 Cu 0
NaA2 0.25000 0.00710 0.00000 0.77000 0.03290 Na 0
Pb2+A2 0.25000 0.00710 0.00000 0.01000 0.03290 Pb 0
CaA2 0.25000 0.00710 0.00000 0.01000 0.03290 Ca 0
KA2 0.25000 0.00710 0.00000 0.03000 0.03290 K 0
MgM1 0.25000 0.73963 0.00000 0.79000 0.01700 Mg 0
Cu2+M1 0.25000 0.73963 0.00000 0.21000 0.01700 Cu 0
MgM2 0.08832 0.15530 0.21465 0.65000 0.01380 Mg 0
Cu2+M2 0.08832 0.15530 0.21465 0.19500 0.01380 Cu 0
Fe3+M2 0.08832 0.15530 0.21465 0.12500 0.01380 Fe 0
AlM2 0.08832 0.15530 0.21465 0.03000 0.01380 Al 0
As5+T1 0.25000 0.28556 0.00000 1.00000 0.01089 As 0
As5+T2 0.10551 0.88564 0.23053 1.00000 0.01094 As 0
O1 0.05370 0.00302 0.16790 1.00000 0.01710 O 0
O2 0.30300 -0.10913 0.61610 1.00000 0.01440 O 0
O3 0.15640 0.37986 -0.10620 1.00000 0.01290 O 0
O4 0.27830 0.82990 0.15880 1.00000 0.01450 O 0
O5 -0.10340 0.81130 0.21560 1.00000 0.01410 O 0
O6 0.43940 0.21446 -0.03740 1.00000 0.01310 O 0

loop_
_cod_changelog_entry_id
_cod_changelog_entry_author
_cod_changelog_entry_date
_cod_changelog_entry_text
1
;cod-tools version 3.8.0
Id: cif_guess_AMCSD_atom_types 9581 2023-05-17 12:35:41Z saulius
;
2023-05-23T09:15:23+03:00
;Derived atom types and hydrogen counts
from atom names that follow the AMCSD naming convention
(Wat == water, O-H == hydroxyl).
;

loop_
_cod_related_entry_id
_cod_related_entry_database
_cod_related_entry_code
1 AMCSD 0005933
